data_1001251
loop_
_publ_author_name
'Agafonov, V'
'Kahn, A'
'Michel, D'
'Guymont, M'

_publ_section_title
;
Crystal structure of Ba Sc~2~ O~4~; its relation with Perovskite
;
_journal_coden_ASTM MRBUAC
_journal_name_full 'Materials Research Bulletin'
_journal_page_first 975
_journal_page_last 981
_journal_paper_doi 10.1016/0025-5408(83)90009-0
_journal_volume 18
_journal_year 1983
_chemical_formula_structural 'Ba Sc2 O4'
_chemical_formula_sum 'Ba O4 Sc2'
_chemical_name_systematic 'Barium discandium oxide'
_space_group_IT_number 15
_symmetry_cell_setting monoclinic
_symmetry_Int_Tables_number 15
_symmetry_space_group_name_Hall '-C 2yc'
_symmetry_space_group_name_H-M 'C 1 2/c 1'
_cell_angle_alpha 90
_cell_angle_beta 90.(0)
_cell_angle_gamma 90
_cell_formula_units_Z 12
_cell_length_a 9.84
_cell_length_b 5.81
_cell_length_c 20.65
_cell_volume 1180.6
_exptl_crystal_density_meas 4.9
_refine_ls_R_factor_all 0.05
_cod_database_code 1001251

loop_
_symmetry_equiv_pos_as_xyz
x,y,z
-x,y,1/2-z
-x,-y,-z
x,-y,1/2+z
1/2+x,1/2+y,z
1/2-x,1/2+y,1/2-z
1/2-x,1/2-y,-z
1/2+x,1/2-y,1/2+z

loop_
_atom_site_label
_atom_site_type_symbol
_atom_site_symmetry_multiplicity
_atom_site_Wyckoff_symbol
_atom_site_fract_x
_atom_site_fract_y
_atom_site_fract_z
_atom_site_occupancy
_atom_site_attached_hydrogens
_atom_site_calc_flag
Ba1 Ba2+ 4 f 0. 0.109(1) 0.25 1. 0 d
Ba2 Ba2+ 8 e 0.3344(2) 0.109(1) 0.1385(1) 1. 0 d
Sc1 Sc3+ 8 e 0.1662(2) 0.608(2) 0.1969(5) 1. 0 d
Sc2 Sc3+ 8 e 0.1640(5) 0.619(2) 0.0530(2) 1. 0 d
Sc3 Sc3+ 8 e 0.0028(5) 0.117(2) 0.0697(3) 1. 0 d
O1 O2- 4 f 0. 0.570(9) 0.25 1. 0 d
O2 O2- 8 e 0.264(2) 0.373(7) 0.248(1) 1. 0 d
O3 O2- 8 e 0.065(3) 0.839(5) 0.123(1) 1. 0 d
O4 O2- 8 e 0.103(2) 0.356(5) 0.121(1) 1. 0 d
O5 O2- 8 e 0.336(2) 0.653(4) 0.121(1) 1. 0 d
O6 O2- 8 e 0.153(2) 0.943(5) 0.0025(10) 1. 0 d
O7 O2- 4 b 0. 0.5 0. 1. 0 d

loop_
_atom_type_symbol
_atom_type_oxidation_number
Ba2+ 2.000
Sc3+ 3.000
O2- -2.000
